data_7720166
loop_
_publ_author_name
'Navitha, S.'
'Wilfred Raj, A. S. W.'
'Sree Brindha, S.'
'Ravi, M.'
'Dallemer, F.'
'Prabusankar, G.'
'Prabhakaran, R.'

_publ_section_title
;
 Cytotoxic effect of ruthenium-arene complexes containing
 tetrazolo[1,5-<i>a</i>] quinoline derivatives on cervical (HeLa), lung
 (A549), and colon (HCT116) cancer cell lines.
;
_journal_issue 9
_journal_name_full 'Dalton transactions (Cambridge, England : 2003)'
_journal_page_first 3943
_journal_page_last 3966
_journal_paper_doi 10.1039/d5dt02830b
_journal_volume 55
_journal_year 2026
_chemical_formula_moiety 'C28 H28 Cl N6 O Ru, F6 P, 1[C2H3N]'
_chemical_formula_sum 'C30 H31 Cl F6 N7 O P Ru'
_chemical_formula_weight 787.11
_chemical_name_systematic Ru6AQHS
_space_group_crystal_system monoclinic
_space_group_IT_number 14
_space_group_name_Hall '-P 2ybc'
_space_group_name_H-M_alt 'P 1 21/c 1'
_atom_sites_solution_hydrogens geom
_atom_sites_solution_primary dual
_audit_creation_date 2026-01-21
_audit_creation_method
;
Olex2 1.5
(compiled 2025.07.13 svn.rb7424aed for OlexSys, GUI svn.r7314)
;
_audit_update_record
;
2026-01-27 deposited with the CCDC.	2026-02-03 downloaded from the CCDC.
;
_cell_angle_alpha 90
_cell_angle_beta 110.978(11)
_cell_angle_gamma 90
_cell_formula_units_Z 4
_cell_length_a 15.677(6)
_cell_length_b 12.279(4)
_cell_length_c 18.058(6)
_cell_measurement_reflns_used 7377
_cell_measurement_temperature 298
_cell_measurement_theta_max 25.977
_cell_measurement_theta_min 2.783
_cell_volume 3246(2)
_computing_cell_refinement 'SAINT V8.40B (?, 2016)'
_computing_data_reduction 'SAINT V8.40B (?, 2016)'
_computing_molecular_graphics 'Olex2 1.5 (Dolomanov et al., 2009)'
_computing_publication_material 'Olex2 1.5 (Dolomanov et al., 2009)'
_computing_structure_refinement 'XL  (Sheldrick, 2008)'
_computing_structure_solution 'SHELXT 2018/2 (Sheldrick, 2018)'
_diffrn_ambient_temperature 298
_diffrn_measured_fraction_theta_full 0.999
_diffrn_measured_fraction_theta_max 0.980
_diffrn_measurement_device_type 'Apex-II CCD diffractometer'
_diffrn_radiation_type MoK\a
_diffrn_radiation_wavelength 0.71073
_diffrn_reflns_av_R_equivalents 0.0606
_diffrn_reflns_av_unetI/netI 0.0553
_diffrn_reflns_Laue_measured_fraction_full 0.999
_diffrn_reflns_Laue_measured_fraction_max 0.980
_diffrn_reflns_limit_h_max 20
_diffrn_reflns_limit_h_min -20
_diffrn_reflns_limit_k_max 15
_diffrn_reflns_limit_k_min -14
_diffrn_reflns_limit_l_max 23
_diffrn_reflns_limit_l_min -23
_diffrn_reflns_number 29927
_diffrn_reflns_point_group_measured_fraction_full 0.999
_diffrn_reflns_point_group_measured_fraction_max 0.980
_diffrn_reflns_theta_full 25.242
_diffrn_reflns_theta_max 27.598
_diffrn_reflns_theta_min 2.052
_diffrn_source_current 1.4
_diffrn_source_power 0.07
_diffrn_source_voltage 50.0
_exptl_absorpt_coefficient_mu 0.687
_exptl_absorpt_correction_T_max 0.7455
_exptl_absorpt_correction_T_min 0.5953
_exptl_absorpt_correction_type multi-scan
_exptl_absorpt_process_details
;
SADABS-2016/2 (Bruker,2016/2) was used for absorption correction.
wR2(int) was 0.0998 before and 0.0636 after correction.
The Ratio of minimum to maximum transmission is 0.7985.
The \l/2 correction factor is Not present.
;
_exptl_crystal_colour 'metallic orangish orange'
_exptl_crystal_colour_lustre metallic
_exptl_crystal_colour_modifier orangish
_exptl_crystal_colour_primary orange
_exptl_crystal_density_diffrn 1.611
_exptl_crystal_description plate
_exptl_crystal_F_000 1592
_exptl_crystal_size_max 0.21
_exptl_crystal_size_mid 0.14
_exptl_crystal_size_min 0.12
_refine_diff_density_max 0.395
_refine_diff_density_min -0.585
_refine_diff_density_rms 0.069
_refine_ls_extinction_method none
_refine_ls_goodness_of_fit_ref 1.047
_refine_ls_hydrogen_treatment constr
_refine_ls_matrix_type full
_refine_ls_number_parameters 439
_refine_ls_number_reflns 7371
_refine_ls_number_restraints 4
_refine_ls_restrained_S_all 1.049
_refine_ls_R_factor_all 0.0684
_refine_ls_R_factor_gt 0.0398
_refine_ls_shift/su_max 0.001
_refine_ls_shift/su_mean 0.000
_refine_ls_structure_factor_coef Fsqd
_refine_ls_weighting_details 'w=1/[\s^2^(Fo^2^)+(0.0428P)^2^+0.6659P] where P=(Fo^2^+2Fc^2^)/3'
_refine_ls_weighting_scheme calc
_refine_ls_wR_factor_gt 0.0928
_refine_ls_wR_factor_ref 0.1036
_reflns_Friedel_coverage 0.000
_reflns_number_gt 5038
_reflns_number_total 7371
_reflns_threshold_expression 'I > 2\s(I)'
_cod_data_source_file d5dt02830b2.cif
_cod_data_source_block C2
_cod_depositor_comments 'Adding full bibliography for 7720163--7720169.cif.'
_cod_original_cell_volume 3245.7(19)
_cod_database_code 7720166
_shelx_shelxl_version_number 2019/1
_shelx_space_group_comment
;
The symmetry employed for this shelxl refinement is uniquely defined
by the following loop, which should always be used as a source of
symmetry information in preference to the above space-group names.
They are only intended as comments.
;
_olex2_refinement_description
;
1. Fixed Uiso
 At 1.2 times of:
  All C(H) groups
 At 1.5 times of:
  All C(H,H,H) groups, All O(H) groups
2. Restrained distances
 P003-F5 \\sim P003-F15A
 with sigma of 0.02
 P003-F4 \\sim P003-F00Z
 with sigma of 0.02
 P003-F3 \\sim P003-F7
 with sigma of 0.02
 P003-F6 \\sim P003-F0
 with sigma of 0.02
3. Others
 Sof(F00Z)=Sof(F0)=Sof(F7)=Sof(F15A)=1-FVAR(1)
 Sof(F5)=Sof(F4)=Sof(F3)=Sof(F6)=FVAR(1)
4.a Ternary CH refined with riding coordinates:
 C26(H26)
4.b Aromatic/amide H refined with riding coordinates:
 C9(H9), C11(H11), C21(H21), C22(H22), C19(H19), C7(H7), C12(H12), C15(H15),
 C25(H25), C4(H4), C3(H3), C18(H18), C16(H16), C17(H17)
4.c Idealised Me refined as rotating group:
 C24(H24A,H24B,H24C), C6(H6A,H6B,H6C), C27(H27A,H27B,H27C), C28(H28A,H28B,H28C)
4.d Idealised tetrahedral OH refined as rotating group:
 O1(H1)
;
_smtbx_masks_special_details
;
A solvent mask was calculated and 88 electrons were 
found in a volume of 408\%A^3^ in 1 void per unit cell. 
This is consistent with the presence of 
4[C2H3N] per Formula Unit 
which account for 88 electrons 
per unit cell.
;
_smtbx_masks_void_probe_radius 1.2
_smtbx_masks_void_truncation_radius 1.2
_olex2_submission_special_instructions 'No special instructions were received'

loop_
_space_group_symop_operation_xyz
'x, y, z'
'-x, y+1/2, -z+1/2'
'-x, -y, -z'
'x, -y-1/2, z-1/2'

loop_
_atom_site_label
_atom_site_type_symbol
_atom_site_fract_x
_atom_site_fract_y
_atom_site_fract_z
_atom_site_U_iso_or_equiv
_atom_site_adp_type
_atom_site_occupancy
_atom_site_site_symmetry_order
_atom_site_calc_flag
_atom_site_refinement_flags_posn
_atom_site_refinement_flags_adp
_atom_site_refinement_flags_occupancy
_atom_site_disorder_assembly
_atom_site_disorder_group
Ru1 Ru 0.82732(2) 0.49513(2) 0.70373(2) 0.03194(8) Uani 1 1 d . . . . .
Cl1 Cl 0.86782(6) 0.30606(7) 0.72403(5) 0.0532(2) Uani 1 1 d . . . . .
P003 P 0.31913(7) 0.21728(8) 0.13572(6) 0.0532(2) Uani 1 1 d D . . . .
N5 N 0.68976(16) 0.43642(19) 0.65440(13) 0.0325(5) Uani 1 1 d . . . . .
O1 O 0.51824(16) 0.4193(2) 0.43339(14) 0.0615(7) Uani 1 1 d . . . . .
H1 H 0.540396 0.421843 0.481945 0.092 Uiso 1 1 calc R U . . .
N1 N 0.81151(16) 0.4823(2) 0.81170(14) 0.0365(6) Uani 1 1 d . . . . .
N6 N 0.65020(16) 0.4170(2) 0.57194(14) 0.0366(6) Uani 1 1 d . . . . .
N4 N 0.75462(17) 0.4608(2) 0.90219(14) 0.0378(6) Uani 1 1 d . . . . .
F2 F 0.28940(18) 0.2805(2) 0.05440(16) 0.1041(9) Uani 1 1 d . . . . .
C10 C 0.64719(19) 0.4346(2) 0.77036(16) 0.0317(6) Uani 1 1 d . . . . .
N2 N 0.87717(18) 0.4985(2) 0.88373(15) 0.0492(7) Uani 1 1 d . . . . .
C9 C 0.5831(2) 0.4126(2) 0.80341(17) 0.0361(7) Uani 1 1 d . . . . .
H9 H 0.523532 0.397716 0.770194 0.043 Uiso 1 1 calc R U . . .
N3 N 0.84400(19) 0.4863(2) 0.93897(15) 0.0503(7) Uani 1 1 d . . . . .
C11 C 0.62937(19) 0.4250(2) 0.68717(17) 0.0340(6) Uani 1 1 d . . . . .
H11 H 0.569810 0.409378 0.654239 0.041 Uiso 1 1 calc R U . . .
C8 C 0.6045(2) 0.4116(2) 0.88689(17) 0.0358(7) Uani 1 1 d . . . . .
C21 C 0.8920(2) 0.5283(3) 0.6167(2) 0.0466(8) Uani 1 1 d . . . . .
H21 H 0.900983 0.481847 0.579445 0.056 Uiso 1 1 calc R U . . .
C22 C 0.8125(2) 0.5884(3) 0.59640(19) 0.0473(8) Uani 1 1 d . . . . .
H22 H 0.769489 0.582236 0.545342 0.057 Uiso 1 1 calc R U . . .
C1 C 0.7355(2) 0.4589(2) 0.82366(17) 0.0334(6) Uani 1 1 d . . . . .
C19 C 0.9437(2) 0.6063(2) 0.74754(19) 0.0401(7) Uani 1 1 d . . . . .
H19 H 0.987472 0.613893 0.798121 0.048 Uiso 1 1 calc R U . . .
C2 C 0.6917(2) 0.4360(3) 0.93797(17) 0.0394(7) Uani 1 1 d . . . . .
C7 C 0.5399(2) 0.3809(3) 0.92047(18) 0.0427(8) Uani 1 1 d . . . . .
H7 H 0.480547 0.363930 0.887631 0.051 Uiso 1 1 calc R U . . .
C20 C 0.9603(2) 0.5363(3) 0.6935(2) 0.0428(8) Uani 1 1 d . . . . .
C14 C 0.5824(2) 0.3857(3) 0.40469(19) 0.0456(8) Uani 1 1 d . . . . .
C12 C 0.7027(2) 0.3770(2) 0.53837(18) 0.0393(7) Uani 1 1 d . . . . .
H12 H 0.761843 0.356024 0.569134 0.047 Uiso 1 1 calc R U . . .
C13 C 0.6713(2) 0.3643(3) 0.45386(18) 0.0402(7) Uani 1 1 d . . . . .
F1 F 0.3478(2) 0.1535(3) 0.21582(16) 0.1179(11) Uani 1 1 d . . . . .
C23 C 0.7942(2) 0.6593(3) 0.6511(2) 0.0446(8) Uani 1 1 d . . . . .
C5 C 0.5638(2) 0.3756(3) 1.0021(2) 0.0469(8) Uani 1 1 d . . . . .
F5 F 0.2456(7) 0.2838(7) 0.1555(5) 0.111(3) Uani 0.645(14) 1 d D . P A 1
C15 C 0.5562(3) 0.3749(3) 0.3235(2) 0.0632(11) Uani 1 1 d . . . . .
H15 H 0.496126 0.387974 0.290682 0.076 Uiso 1 1 calc R U . . .
C25 C 0.8616(2) 0.6659(2) 0.72675(19) 0.0401(7) Uani 1 1 d . . . . .
H25 H 0.851999 0.710944 0.764434 0.048 Uiso 1 1 calc R U . . .
C4 C 0.6516(3) 0.4006(3) 1.0496(2) 0.0590(10) Uani 1 1 d . . . . .
H4 H 0.667608 0.396776 1.104384 0.071 Uiso 1 1 calc R U . . .
C3 C 0.7171(2) 0.4313(3) 1.01922(19) 0.0562(10) Uani 1 1 d . . . . .
H3 H 0.776276 0.448255 1.052366 0.067 Uiso 1 1 calc R U . . .
F4 F 0.2507(7) 0.1265(8) 0.0976(6) 0.122(4) Uani 0.645(14) 1 d D . P A 1
C18 C 0.7336(3) 0.3313(3) 0.4189(2) 0.0557(10) Uani 1 1 d . . . . .
H18 H 0.793343 0.314850 0.450941 0.067 Uiso 1 1 calc R U . . .
C24 C 0.7061(2) 0.7192(3) 0.6281(2) 0.0705(12) Uani 1 1 d . . . . .
H24A H 0.657254 0.672204 0.597478 0.106 Uiso 1 1 calc R U . . .
H24B H 0.708397 0.781762 0.596987 0.106 Uiso 1 1 calc R U . . .
H24C H 0.695702 0.742290 0.674956 0.106 Uiso 1 1 calc R U . . .
C16 C 0.6198(4) 0.3447(3) 0.2921(2) 0.0737(13) Uani 1 1 d . . . . .
H16 H 0.602381 0.338829 0.237308 0.088 Uiso 1 1 calc R U . . .
F3 F 0.3876(6) 0.3147(6) 0.1622(4) 0.115(3) Uani 0.645(14) 1 d D . P A 1
C17 C 0.7082(3) 0.3228(3) 0.3384(3) 0.0682(12) Uani 1 1 d . . . . .
H17 H 0.750409 0.302556 0.315530 0.082 Uiso 1 1 calc R U . . .
F6 F 0.3913(7) 0.1557(6) 0.1071(7) 0.112(3) Uani 0.645(14) 1 d D . P A 1
C26 C 1.0461(3) 0.4690(3) 0.7126(3) 0.0671(12) Uani 1 1 d . . . . .
H26 H 1.027854 0.394507 0.694190 0.080 Uiso 1 1 calc R U . . .
C6 C 0.4962(3) 0.3380(3) 1.0380(2) 0.0619(11) Uani 1 1 d . . . . .
H6A H 0.435380 0.354486 1.002610 0.093 Uiso 1 1 calc R U . . .
H6B H 0.507716 0.374538 1.087640 0.093 Uiso 1 1 calc R U . . .
H6C H 0.502115 0.260761 1.046777 0.093 Uiso 1 1 calc R U . . .
C27 C 1.1002(3) 0.4642(4) 0.7986(3) 0.121(2) Uani 1 1 d . . . . .
H27A H 1.117112 0.536639 0.818481 0.182 Uiso 1 1 calc R U . . .
H27B H 1.154285 0.421678 0.807272 0.182 Uiso 1 1 calc R U . . .
H27C H 1.064248 0.431262 0.825847 0.182 Uiso 1 1 calc R U . . .
C28 C 1.1002(4) 0.5157(4) 0.6635(4) 0.122(2) Uani 1 1 d . . . . .
H28A H 1.063200 0.512616 0.608156 0.183 Uiso 1 1 calc R U . . .
H28B H 1.154651 0.473532 0.673117 0.183 Uiso 1 1 calc R U . . .
H28C H 1.116331 0.589954 0.678670 0.183 Uiso 1 1 calc R U . . .
F00Z F 0.2214(9) 0.2204(18) 0.1400(10) 0.122(6) Uani 0.355(14) 1 d D . P A 2
F0 F 0.294(2) 0.1113(12) 0.0905(10) 0.163(10) Uani 0.355(14) 1 d D . P A 2
F7 F 0.4217(5) 0.2129(19) 0.1560(9) 0.115(7) Uani 0.355(14) 1 d D . P A 2
F15A F 0.3374(13) 0.3177(7) 0.1961(8) 0.116(6) Uani 0.355(14) 1 d D . P A 2

loop_
_atom_site_aniso_label
_atom_site_aniso_U_11
_atom_site_aniso_U_22
_atom_site_aniso_U_33
_atom_site_aniso_U_23
_atom_site_aniso_U_13
_atom_site_aniso_U_12
Ru1 0.03109(13) 0.03666(15) 0.02788(13) 0.00042(11) 0.01030(9) -0.00297(10)
Cl1 0.0551(5) 0.0426(5) 0.0628(6) 0.0103(4) 0.0224(4) 0.0075(4)
P003 0.0500(6) 0.0523(6) 0.0577(6) -0.0032(5) 0.0199(5) 0.0008(4)
N5 0.0336(13) 0.0377(14) 0.0229(12) 0.0006(10) 0.0061(10) -0.0005(10)
O1 0.0532(16) 0.0756(18) 0.0432(14) -0.0043(14) 0.0021(12) 0.0150(13)
N1 0.0321(13) 0.0474(16) 0.0268(12) 0.0004(11) 0.0068(10) -0.0059(11)
N6 0.0370(14) 0.0473(16) 0.0242(13) -0.0049(11) 0.0093(11) -0.0057(11)
N4 0.0357(14) 0.0515(16) 0.0241(13) -0.0007(11) 0.0081(11) -0.0064(11)
F2 0.108(2) 0.127(2) 0.087(2) 0.0414(17) 0.0459(17) 0.0233(18)
C10 0.0332(16) 0.0333(16) 0.0262(15) -0.0001(12) 0.0078(12) 0.0002(12)
N2 0.0385(15) 0.073(2) 0.0311(14) -0.0015(14) 0.0067(11) -0.0119(14)
C9 0.0358(17) 0.0368(17) 0.0341(17) -0.0007(13) 0.0107(13) -0.0021(13)
N3 0.0410(16) 0.076(2) 0.0304(14) -0.0037(14) 0.0087(12) -0.0156(14)
C11 0.0266(15) 0.0414(17) 0.0312(16) 0.0008(13) 0.0070(12) -0.0019(12)
C8 0.0411(18) 0.0359(17) 0.0328(16) -0.0011(13) 0.0163(14) -0.0025(13)
C21 0.055(2) 0.053(2) 0.0426(19) -0.0065(15) 0.0302(17) -0.0130(16)
C22 0.054(2) 0.052(2) 0.0319(17) 0.0097(15) 0.0108(15) -0.0160(17)
C1 0.0360(17) 0.0372(16) 0.0276(15) -0.0010(12) 0.0120(13) -0.0025(13)
C19 0.0372(18) 0.0405(18) 0.0390(18) -0.0026(14) 0.0091(14) -0.0115(13)
C2 0.0469(19) 0.0440(19) 0.0308(16) 0.0000(14) 0.0182(14) -0.0058(14)
C7 0.047(2) 0.0466(19) 0.0386(18) -0.0021(15) 0.0208(15) -0.0043(15)
C20 0.0340(18) 0.0450(18) 0.055(2) -0.0028(16) 0.0230(16) -0.0073(14)
C14 0.060(2) 0.0391(19) 0.0339(18) -0.0001(14) 0.0125(16) 0.0012(15)
C12 0.0375(18) 0.0444(18) 0.0348(17) -0.0083(14) 0.0115(14) -0.0049(14)
C13 0.048(2) 0.0400(18) 0.0363(18) -0.0089(14) 0.0200(15) -0.0107(14)
F1 0.141(3) 0.135(3) 0.076(2) 0.0401(18) 0.0368(18) 0.039(2)
C23 0.050(2) 0.0410(19) 0.044(2) 0.0095(15) 0.0182(16) -0.0021(15)
C5 0.060(2) 0.046(2) 0.045(2) -0.0040(16) 0.0306(18) -0.0048(16)
F5 0.156(8) 0.102(5) 0.124(6) 0.023(5) 0.110(6) 0.063(5)
C15 0.092(3) 0.047(2) 0.037(2) -0.0014(17) 0.005(2) 0.008(2)
C25 0.0477(19) 0.0335(17) 0.0437(19) -0.0049(14) 0.0221(15) -0.0050(14)
C4 0.071(3) 0.079(3) 0.0326(19) -0.0038(18) 0.0253(18) -0.014(2)
C3 0.054(2) 0.083(3) 0.0324(18) -0.0042(18) 0.0165(16) -0.0180(19)
F4 0.138(6) 0.132(8) 0.112(5) -0.044(5) 0.065(4) -0.093(6)
C18 0.062(2) 0.061(2) 0.056(2) -0.0209(18) 0.035(2) -0.0198(18)
C24 0.056(2) 0.068(3) 0.081(3) 0.024(2) 0.017(2) 0.013(2)
C16 0.137(4) 0.052(2) 0.038(2) -0.0080(18) 0.038(3) -0.013(3)
F3 0.118(6) 0.114(5) 0.103(5) -0.032(4) 0.028(4) -0.059(4)
C17 0.102(4) 0.061(3) 0.067(3) -0.026(2) 0.062(3) -0.030(2)
F6 0.133(7) 0.082(4) 0.175(9) 0.024(4) 0.119(7) 0.037(4)
C26 0.043(2) 0.048(2) 0.114(4) -0.014(2) 0.034(2) -0.0016(17)
C6 0.077(3) 0.069(3) 0.057(2) 0.000(2) 0.046(2) -0.007(2)
C27 0.067(3) 0.112(4) 0.133(5) -0.017(4) -0.026(3) 0.037(3)
C28 0.081(4) 0.104(4) 0.225(7) -0.013(4) 0.107(5) -0.005(3)
F00Z 0.077(7) 0.144(14) 0.151(11) 0.006(11) 0.048(7) 0.022(9)
F0 0.33(3) 0.076(8) 0.063(7) -0.032(6) 0.043(15) 0.022(14)
F7 0.039(5) 0.198(19) 0.109(9) 0.072(10) 0.030(5) 0.040(7)
F15A 0.148(13) 0.064(6) 0.122(10) -0.027(5) 0.032(9) -0.009(6)

loop_
_atom_type_symbol
_atom_type_description
_atom_type_scat_dispersion_real
_atom_type_scat_dispersion_imag
_atom_type_scat_source
C C 0.0033 0.0016 'International Tables Vol C Tables 4.2.6.8 and 6.1.1.4'
H H 0.0000 0.0000 'International Tables Vol C Tables 4.2.6.8 and 6.1.1.4'
Cl Cl 0.1484 0.1585 'International Tables Vol C Tables 4.2.6.8 and 6.1.1.4'
F F 0.0171 0.0103 'International Tables Vol C Tables 4.2.6.8 and 6.1.1.4'
N N 0.0061 0.0033 'International Tables Vol C Tables 4.2.6.8 and 6.1.1.4'
O O 0.0106 0.0060 'International Tables Vol C Tables 4.2.6.8 and 6.1.1.4'
P P 0.1023 0.0942 'International Tables Vol C Tables 4.2.6.8 and 6.1.1.4'
Ru Ru -1.2594 0.8363 'International Tables Vol C Tables 4.2.6.8 and 6.1.1.4'

loop_
_geom_angle_atom_site_label_1
_geom_angle_atom_site_label_2
_geom_angle_atom_site_label_3
_geom_angle
_geom_angle_site_symmetry_1
_geom_angle_site_symmetry_3
_geom_angle_publ_flag
N5 Ru1 Cl1 84.83(7) . . ?
N5 Ru1 C21 114.80(11) . . ?
N5 Ru1 C22 92.04(10) . . ?
N5 Ru1 C19 161.02(11) . . ?
N5 Ru1 C20 151.55(11) . . ?
N5 Ru1 C23 94.69(11) . . ?
N5 Ru1 C25 123.30(11) . . ?
N1 Ru1 Cl1 84.04(7) . . ?
N1 Ru1 N5 85.62(9) . . ?
N1 Ru1 C21 159.59(12) . . ?
N1 Ru1 C22 150.20(12) . . ?
N1 Ru1 C19 94.18(11) . . ?
N1 Ru1 C20 122.15(11) . . ?
N1 Ru1 C23 112.82(11) . . ?
N1 Ru1 C25 89.89(10) . . ?
C21 Ru1 Cl1 97.13(10) . . ?
C21 Ru1 C20 37.60(12) . . ?
C21 Ru1 C23 67.67(13) . . ?
C22 Ru1 Cl1 125.40(10) . . ?
C22 Ru1 C21 36.72(12) . . ?
C22 Ru1 C20 67.20(12) . . ?
C22 Ru1 C23 37.68(12) . . ?
C19 Ru1 Cl1 114.06(9) . . ?
C19 Ru1 C21 66.64(12) . . ?
C19 Ru1 C22 78.72(12) . . ?
C19 Ru1 C20 36.87(11) . . ?
C19 Ru1 C23 67.86(12) . . ?
C20 Ru1 Cl1 91.60(9) . . ?
C23 Ru1 Cl1 163.07(9) . . ?
C23 Ru1 C20 80.76(12) . . ?
C25 Ru1 Cl1 150.75(9) . . ?
C25 Ru1 C21 79.12(12) . . ?
C25 Ru1 C22 66.71(12) . . ?
C25 Ru1 C19 37.76(11) . . ?
C25 Ru1 C20 67.62(12) . . ?
C25 Ru1 C23 37.24(12) . . ?
F2 P003 F6 86.5(4) . . ?
F2 P003 F15A 100.1(5) . . ?
F1 P003 F2 179.3(2) . . ?
F1 P003 F3 99.3(3) . . ?
F1 P003 F6 93.5(4) . . ?
F1 P003 F15A 80.5(5) . . ?
F5 P003 F2 87.6(3) . . ?
F5 P003 F1 92.4(3) . . ?
F5 P003 F3 90.7(4) . . ?
F5 P003 F6 174.1(4) . . ?
F4 P003 F2 90.8(5) . . ?
F4 P003 F1 88.5(5) . . ?
F4 P003 F5 91.6(5) . . ?
F4 P003 F3 171.7(5) . . ?
F4 P003 F6 88.4(4) . . ?
F3 P003 F2 81.3(3) . . ?
F3 P003 F6 88.5(4) . . ?
F00Z P003 F2 93.8(6) . . ?
F00Z P003 F1 85.9(6) . . ?
F00Z P003 F15A 83.5(6) . . ?
F0 P003 F2 89.3(7) . . ?
F0 P003 F1 90.1(7) . . ?
F0 P003 F00Z 88.5(9) . . ?
F0 P003 F7 98.7(9) . . ?
F0 P003 F15A 168.0(8) . . ?
F7 P003 F2 100.2(4) . . ?
F7 P003 F1 80.2(4) . . ?
F7 P003 F00Z 164.3(8) . . ?
F7 P003 F15A 87.0(8) . . ?
N6 N5 Ru1 119.45(16) . . ?
C11 N5 Ru1 129.8(2) . . ?
C11 N5 N6 110.3(2) . . ?
C14 O1 H1 109.5 . . ?
N2 N1 Ru1 126.24(19) . . ?
C1 N1 Ru1 126.5(2) . . ?
C1 N1 N2 107.2(2) . . ?
C12 N6 N5 116.7(2) . . ?
N3 N4 C2 127.1(2) . . ?
C1 N4 N3 108.8(2) . . ?
C1 N4 C2 124.0(3) . . ?
C9 C10 C11 123.0(3) . . ?
C9 C10 C1 116.1(3) . . ?
C1 C10 C11 120.7(3) . . ?
N3 N2 N1 110.4(3) . . ?
C10 C9 H9 118.9 . . ?
C10 C9 C8 122.2(3) . . ?
C8 C9 H9 118.9 . . ?
N2 N3 N4 106.3(2) . . ?
N5 C11 C10 124.9(3) . . ?
N5 C11 H11 117.5 . . ?
C10 C11 H11 117.5 . . ?
C2 C8 C9 120.5(3) . . ?
C2 C8 C7 117.6(3) . . ?
C7 C8 C9 121.8(3) . . ?
Ru1 C21 H21 129.3 . . ?
C22 C21 Ru1 71.57(18) . . ?
C22 C21 H21 119.5 . . ?
C22 C21 C20 121.0(3) . . ?
C20 C21 Ru1 72.11(18) . . ?
C20 C21 H21 119.5 . . ?
Ru1 C22 H22 130.1 . . ?
C21 C22 Ru1 71.71(19) . . ?
C21 C22 H22 119.0 . . ?
C21 C22 C23 122.1(3) . . ?
C23 C22 Ru1 71.90(18) . . ?
C23 C22 H22 119.0 . . ?
N1 C1 N4 107.3(3) . . ?
N1 C1 C10 131.4(3) . . ?
N4 C1 C10 121.4(3) . . ?
Ru1 C19 H19 130.1 . . ?
C20 C19 Ru1 72.68(17) . . ?
C20 C19 H19 119.5 . . ?
C20 C19 C25 121.1(3) . . ?
C25 C19 Ru1 70.36(17) . . ?
C25 C19 H19 119.5 . . ?
C8 C2 N4 115.7(3) . . ?
C3 C2 N4 121.4(3) . . ?
C3 C2 C8 122.9(3) . . ?
C8 C7 H7 119.7 . . ?
C5 C7 C8 120.6(3) . . ?
C5 C7 H7 119.7 . . ?
C21 C20 Ru1 70.29(17) . . ?
C21 C20 C26 118.9(3) . . ?
C19 C20 Ru1 70.45(17) . . ?
C19 C20 C21 117.5(3) . . ?
C19 C20 C26 123.6(3) . . ?
C26 C20 Ru1 130.1(2) . . ?
O1 C14 C13 122.0(3) . . ?
O1 C14 C15 117.3(3) . . ?
C15 C14 C13 120.8(3) . . ?
N6 C12 H12 119.7 . . ?
N6 C12 C13 120.7(3) . . ?
C13 C12 H12 119.7 . . ?
C14 C13 C12 123.1(3) . . ?
C14 C13 C18 118.1(3) . . ?
C18 C13 C12 118.8(3) . . ?
C22 C23 Ru1 70.43(18) . . ?
C22 C23 C24 120.5(3) . . ?
C25 C23 Ru1 69.75(17) . . ?
C25 C23 C22 116.4(3) . . ?
C25 C23 C24 123.1(3) . . ?
C24 C23 Ru1 128.5(2) . . ?
C7 C5 C6 120.7(3) . . ?
C4 C5 C7 118.9(3) . . ?
C4 C5 C6 120.3(3) . . ?
C14 C15 H15 120.5 . . ?
C16 C15 C14 119.0(4) . . ?
C16 C15 H15 120.5 . . ?
Ru1 C25 H25 128.4 . . ?
C19 C25 Ru1 71.88(17) . . ?
C19 C25 H25 119.0 . . ?
C23 C25 Ru1 73.01(18) . . ?
C23 C25 C19 121.9(3) . . ?
C23 C25 H25 119.0 . . ?
C5 C4 H4 118.8 . . ?
C5 C4 C3 122.4(3) . . ?
C3 C4 H4 118.8 . . ?
C2 C3 C4 117.6(3) . . ?
C2 C3 H3 121.2 . . ?
C4 C3 H3 121.2 . . ?
C13 C18 H18 119.4 . . ?
C17 C18 C13 121.2(4) . . ?
C17 C18 H18 119.4 . . ?
C23 C24 H24A 109.5 . . ?
C23 C24 H24B 109.5 . . ?
C23 C24 H24C 109.5 . . ?
H24A C24 H24B 109.5 . . ?
H24A C24 H24C 109.5 . . ?
H24B C24 H24C 109.5 . . ?
C15 C16 H16 118.9 . . ?
C15 C16 C17 122.2(4) . . ?
C17 C16 H16 118.9 . . ?
C18 C17 H17 120.6 . . ?
C16 C17 C18 118.8(4) . . ?
C16 C17 H17 120.6 . . ?
C20 C26 H26 107.8 . . ?
C20 C26 C28 107.1(4) . . ?
C27 C26 C20 112.9(4) . . ?
C27 C26 H26 107.8 . . ?
C27 C26 C28 113.1(5) . . ?
C28 C26 H26 107.8 . . ?
C5 C6 H6A 109.5 . . ?
C5 C6 H6B 109.5 . . ?
C5 C6 H6C 109.5 . . ?
H6A C6 H6B 109.5 . . ?
H6A C6 H6C 109.5 . . ?
H6B C6 H6C 109.5 . . ?
C26 C27 H27A 109.5 . . ?
C26 C27 H27B 109.5 . . ?
C26 C27 H27C 109.5 . . ?
H27A C27 H27B 109.5 . . ?
H27A C27 H27C 109.5 . . ?
H27B C27 H27C 109.5 . . ?
C26 C28 H28A 109.5 . . ?
C26 C28 H28B 109.5 . . ?
C26 C28 H28C 109.5 . . ?
H28A C28 H28B 109.5 . . ?
H28A C28 H28C 109.5 . . ?
H28B C28 H28C 109.5 . . ?

loop_
_geom_bond_atom_site_label_1
_geom_bond_atom_site_label_2
_geom_bond_distance
_geom_bond_site_symmetry_2
_geom_bond_publ_flag
Ru1 Cl1 2.4001(11) . ?
Ru1 N5 2.142(2) . ?
Ru1 N1 2.058(2) . ?
Ru1 C21 2.192(3) . ?
Ru1 C22 2.191(3) . ?
Ru1 C19 2.188(3) . ?
Ru1 C20 2.216(3) . ?
Ru1 C23 2.210(3) . ?
Ru1 C25 2.168(3) . ?
P003 F2 1.577(3) . ?
P003 F1 1.563(3) . ?
P003 F5 1.555(6) . ?
P003 F4 1.530(6) . ?
P003 F3 1.563(5) . ?
P003 F6 1.593(5) . ?
P003 F00Z 1.562(11) . ?
P003 F0 1.512(12) . ?
P003 F7 1.516(8) . ?
P003 F15A 1.603(9) . ?
N5 N6 1.413(3) . ?
N5 C11 1.291(3) . ?
O1 H1 0.8200 . ?
O1 C14 1.350(4) . ?
N1 N2 1.354(3) . ?
N1 C1 1.317(4) . ?
N6 C12 1.282(3) . ?
N4 N3 1.355(3) . ?
N4 C1 1.341(3) . ?
N4 C2 1.393(4) . ?
C10 C9 1.366(4) . ?
C10 C11 1.431(4) . ?
C10 C1 1.406(4) . ?
N2 N3 1.288(4) . ?
C9 H9 0.9300 . ?
C9 C8 1.422(4) . ?
C11 H11 0.9300 . ?
C8 C2 1.380(4) . ?
C8 C7 1.406(4) . ?
C21 H21 0.9300 . ?
C21 C22 1.381(5) . ?
C21 C20 1.421(5) . ?
C22 H22 0.9300 . ?
C22 C23 1.421(4) . ?
C19 H19 0.9300 . ?
C19 C20 1.393(4) . ?
C19 C25 1.409(4) . ?
C2 C3 1.377(4) . ?
C7 H7 0.9300 . ?
C7 C5 1.386(4) . ?
C20 C26 1.509(5) . ?
C14 C13 1.383(4) . ?
C14 C15 1.381(4) . ?
C12 H12 0.9300 . ?
C12 C13 1.435(4) . ?
C13 C18 1.401(4) . ?
C23 C25 1.398(5) . ?
C23 C24 1.487(5) . ?
C5 C4 1.372(5) . ?
C5 C6 1.500(4) . ?
C15 H15 0.9300 . ?
C15 C16 1.362(6) . ?
C25 H25 0.9300 . ?
C4 H4 0.9300 . ?
C4 C3 1.379(4) . ?
C3 H3 0.9300 . ?
C18 H18 0.9300 . ?
C18 C17 1.367(5) . ?
C24 H24A 0.9600 . ?
C24 H24B 0.9600 . ?
C24 H24C 0.9600 . ?
C16 H16 0.9300 . ?
C16 C17 1.364(6) . ?
C17 H17 0.9300 . ?
C26 H26 0.9800 . ?
C26 C27 1.481(6) . ?
C26 C28 1.539(6) . ?
C6 H6A 0.9600 . ?
C6 H6B 0.9600 . ?
C6 H6C 0.9600 . ?
C27 H27A 0.9600 . ?
C27 H27B 0.9600 . ?
C27 H27C 0.9600 . ?
C28 H28A 0.9600 . ?
C28 H28B 0.9600 . ?
C28 H28C 0.9600 . ?

loop_
_geom_torsion_atom_site_label_1
_geom_torsion_atom_site_label_2
_geom_torsion_atom_site_label_3
_geom_torsion_atom_site_label_4
_geom_torsion
_geom_torsion_site_symmetry_1
_geom_torsion_site_symmetry_2
_geom_torsion_site_symmetry_3
_geom_torsion_site_symmetry_4
_geom_torsion_publ_flag
Ru1 N5 N6 C12 37.6(3) . . . . ?
Ru1 N5 C11 C10 -10.3(4) . . . . ?
Ru1 N1 N2 N3 178.6(2) . . . . ?
Ru1 N1 C1 N4 -178.83(19) . . . . ?
Ru1 N1 C1 C10 1.4(5) . . . . ?
Ru1 C21 C22 C23 53.6(3) . . . . ?
Ru1 C21 C20 C19 -54.0(3) . . . . ?
Ru1 C21 C20 C26 125.7(3) . . . . ?
Ru1 C22 C23 C25 54.1(2) . . . . ?
Ru1 C22 C23 C24 -123.9(3) . . . . ?
Ru1 C19 C20 C21 53.9(3) . . . . ?
Ru1 C19 C20 C26 -125.8(3) . . . . ?
Ru1 C19 C25 C23 -55.5(3) . . . . ?
Ru1 C20 C26 C27 -78.2(5) . . . . ?
Ru1 C20 C26 C28 156.7(3) . . . . ?
Ru1 C23 C25 C19 55.0(3) . . . . ?
N5 N6 C12 C13 -174.0(3) . . . . ?
O1 C14 C13 C12 -0.7(5) . . . . ?
O1 C14 C13 C18 -179.1(3) . . . . ?
O1 C14 C15 C16 177.8(3) . . . . ?
N1 N2 N3 N4 0.4(4) . . . . ?
N6 N5 C11 C10 177.4(3) . . . . ?
N6 C12 C13 C14 -5.1(5) . . . . ?
N6 C12 C13 C18 173.2(3) . . . . ?
N4 C2 C3 C4 -176.7(3) . . . . ?
C10 C9 C8 C2 1.7(5) . . . . ?
C10 C9 C8 C7 -175.2(3) . . . . ?
N2 N1 C1 N4 0.0(3) . . . . ?
N2 N1 C1 C10 -179.8(3) . . . . ?
C9 C10 C11 N5 -174.1(3) . . . . ?
C9 C10 C1 N1 179.2(3) . . . . ?
C9 C10 C1 N4 -0.5(4) . . . . ?
C9 C8 C2 N4 0.0(4) . . . . ?
C9 C8 C2 C3 -176.9(3) . . . . ?
C9 C8 C7 C5 176.9(3) . . . . ?
N3 N4 C1 N1 0.3(3) . . . . ?
N3 N4 C1 C10 -180.0(3) . . . . ?
N3 N4 C2 C8 -179.3(3) . . . . ?
N3 N4 C2 C3 -2.4(5) . . . . ?
C11 N5 N6 C12 -149.2(3) . . . . ?
C11 C10 C9 C8 173.3(3) . . . . ?
C11 C10 C1 N1 4.4(5) . . . . ?
C11 C10 C1 N4 -175.4(3) . . . . ?
C8 C2 C3 C4 0.1(6) . . . . ?
C8 C7 C5 C4 -0.1(5) . . . . ?
C8 C7 C5 C6 -177.2(3) . . . . ?
C21 C22 C23 Ru1 -53.5(3) . . . . ?
C21 C22 C23 C25 0.5(5) . . . . ?
C21 C22 C23 C24 -177.5(3) . . . . ?
C21 C20 C26 C27 -165.9(4) . . . . ?
C21 C20 C26 C28 68.9(5) . . . . ?
C22 C21 C20 Ru1 54.4(3) . . . . ?
C22 C21 C20 C19 0.4(5) . . . . ?
C22 C21 C20 C26 -179.9(3) . . . . ?
C22 C23 C25 Ru1 -54.4(2) . . . . ?
C22 C23 C25 C19 0.6(4) . . . . ?
C1 N1 N2 N3 -0.2(3) . . . . ?
C1 N4 N3 N2 -0.4(4) . . . . ?
C1 N4 C2 C8 -2.0(5) . . . . ?
C1 N4 C2 C3 175.0(3) . . . . ?
C1 C10 C9 C8 -1.4(4) . . . . ?
C1 C10 C11 N5 0.4(5) . . . . ?
C19 C20 C26 C27 13.8(5) . . . . ?
C19 C20 C26 C28 -111.3(4) . . . . ?
C2 N4 N3 N2 177.3(3) . . . . ?
C2 N4 C1 N1 -177.5(3) . . . . ?
C2 N4 C1 C10 2.3(5) . . . . ?
C2 C8 C7 C5 0.0(5) . . . . ?
C7 C8 C2 N4 177.0(3) . . . . ?
C7 C8 C2 C3 0.0(5) . . . . ?
C7 C5 C4 C3 0.2(6) . . . . ?
C20 C21 C22 Ru1 -54.7(3) . . . . ?
C20 C21 C22 C23 -1.0(5) . . . . ?
C20 C19 C25 Ru1 54.3(3) . . . . ?
C20 C19 C25 C23 -1.2(5) . . . . ?
C14 C13 C18 C17 1.5(5) . . . . ?
C14 C15 C16 C17 1.2(6) . . . . ?
C12 C13 C18 C17 -176.9(3) . . . . ?
C13 C14 C15 C16 -1.3(5) . . . . ?
C13 C18 C17 C16 -1.5(6) . . . . ?
C5 C4 C3 C2 -0.2(6) . . . . ?
C15 C14 C13 C12 178.3(3) . . . . ?
C15 C14 C13 C18 -0.1(5) . . . . ?
C15 C16 C17 C18 0.2(6) . . . . ?
C25 C19 C20 Ru1 -53.2(3) . . . . ?
C25 C19 C20 C21 0.7(4) . . . . ?
C25 C19 C20 C26 -179.0(3) . . . . ?
C24 C23 C25 Ru1 123.5(3) . . . . ?
C24 C23 C25 C19 178.5(3) . . . . ?
C6 C5 C4 C3 177.3(3) . . . . ?

loop_
_smtbx_masks_void_nr
_smtbx_masks_void_average_x
_smtbx_masks_void_average_y
_smtbx_masks_void_average_z
_smtbx_masks_void_volume
_smtbx_masks_void_count_electrons
_smtbx_masks_void_content
1 0.003 0.259 0.000 101.7 22.4 '1 Acetonitrile'
2 0.003 0.241 0.500 101.7 22.4 '1 Acetonitrile'
3 -0.003 0.759 0.500 101.7 22.4 '1 Acetonitrile'
4 -0.003 0.741 -0.000 101.7 22.4 '1 Acetonitrile'
